data_7224235
loop_
_publ_author_name
'Kaur, Ramanpreet'
'Cherukuvada, Suryanarayan'
'Managutti, Praveen B.'
'Row, Tayur N. Guru'

_publ_section_title
;
 A gallic acid--succinimide co-crystal landscape: polymorphism,
 pseudopolymorphism, variable stoichiometry co-crystals and concomitant
 growth of non-solvated and solvated co-crystals
;
_journal_issue 18
_journal_name_full CrystEngComm
_journal_page_first 3191
_journal_paper_doi 10.1039/C5CE01965F
_journal_volume 18
_journal_year 2016
_chemical_compound_source 'see text'
_chemical_formula_moiety '2(C7 H6 O5), 2(C4 H5 N O2), C3 H6 O'
_chemical_formula_sum 'C12.5 H14 N O7.5'
_chemical_formula_weight 298.24
_chemical_name_systematic '221 GASM Act solvate'
_space_group_IT_number 2
_symmetry_cell_setting triclinic
_symmetry_Int_Tables_number 2
_symmetry_space_group_name_Hall '-P 1'
_symmetry_space_group_name_H-M 'P -1'
_atom_sites_solution_hydrogens mixed
_audit_block_doi 10.5517/cc1jg58f
_audit_update_record
;
2016-01-21 deposited with the CCDC.
2016-02-11 downloaded from the CCDC.
;
_cell_angle_alpha 108.269(4)
_cell_angle_beta 97.664(4)
_cell_angle_gamma 101.744(4)
_cell_formula_units_Z 4
_cell_length_a 8.2761(4)
_cell_length_b 11.6893(6)
_cell_length_c 14.7645(7)
_cell_measurement_reflns_used 5455
_cell_measurement_temperature 110.00(10)
_cell_measurement_theta_max 27.3690
_cell_measurement_theta_min 2.7820
_cell_volume 1297.75(12)
_computing_cell_refinement
;
CrysAlisPro, Agilent Technologies,
Version 1.171.36.24 (release 03-12-2012 CrysAlis171 .NET)
(compiled Dec  3 2012,18:21:49)
;
_computing_data_collection
;
CrysAlisPro, Agilent Technologies,
Version 1.171.36.24 (release 03-12-2012 CrysAlis171 .NET)
(compiled Dec  3 2012,18:21:49)
;
_computing_data_reduction
;
CrysAlisPro, Agilent Technologies,
Version 1.171.36.24 (release 03-12-2012 CrysAlis171 .NET)
(compiled Dec  3 2012,18:21:49)
;
_computing_publication_material 'PLATON (Spek, 2003)'
_diffrn_ambient_temperature 110(2)
_diffrn_measured_fraction_theta_full 0.999
_diffrn_measured_fraction_theta_max 1.000
_diffrn_measurement_device_type 'Xcalibur, Eos, Nova'
_diffrn_radiation_monochromator mirror
_diffrn_radiation_probe x-ray
_diffrn_radiation_source 'Mova (Mo) X-ray Source'
_diffrn_radiation_type MoK\a
_diffrn_radiation_wavelength 0.71073
_diffrn_reflns_av_R_equivalents 0.0310
_diffrn_reflns_av_unetI/netI 0.0307
_diffrn_reflns_Laue_measured_fraction_full 0.999
_diffrn_reflns_Laue_measured_fraction_max 1.000
_diffrn_reflns_limit_h_max 10
_diffrn_reflns_limit_h_min -10
_diffrn_reflns_limit_k_max 14
_diffrn_reflns_limit_k_min -14
_diffrn_reflns_limit_l_max 18
_diffrn_reflns_limit_l_min -18
_diffrn_reflns_number 16178
_diffrn_reflns_point_group_measured_fraction_full 0.999
_diffrn_reflns_point_group_measured_fraction_max 1.000
_diffrn_reflns_reduction_process
;
;
_diffrn_reflns_theta_full 25.242
_diffrn_reflns_theta_max 26.000
_diffrn_reflns_theta_min 2.572
_exptl_absorpt_coefficient_mu 0.128
_exptl_absorpt_correction_T_max 1.00000
_exptl_absorpt_correction_T_min 0.78348
_exptl_absorpt_correction_type multi-scan
_exptl_absorpt_process_details
;
CrysAlisPro, Agilent Technologies,
Version 1.171.36.24 (release 03-12-2012 CrysAlis171 .NET)
(compiled Dec  3 2012,18:21:49)
Empirical absorption correction using spherical harmonics,
 implemented in SCALE3 ABSPACK scaling algorithm.
;
_exptl_crystal_colour colourless
_exptl_crystal_density_diffrn 1.526
_exptl_crystal_density_method 'Not Measured'
_exptl_crystal_description needle
_exptl_crystal_F_000 624
_exptl_crystal_recrystallization_method 'Re-crystallisation from solvent: '
_exptl_crystal_size_max 0.220
_exptl_crystal_size_mid 0.120
_exptl_crystal_size_min 0.120
_refine_diff_density_max 0.225
_refine_diff_density_min -0.273
_refine_diff_density_rms 0.051
_refine_ls_extinction_method none
_refine_ls_goodness_of_fit_ref 1.037
_refine_ls_hydrogen_treatment mixed
_refine_ls_matrix_type full
_refine_ls_number_parameters 421
_refine_ls_number_reflns 5101
_refine_ls_number_restraints 0
_refine_ls_restrained_S_all 1.037
_refine_ls_R_factor_all 0.0495
_refine_ls_R_factor_gt 0.0404
_refine_ls_shift/su_max 0.000
_refine_ls_shift/su_mean 0.000
_refine_ls_structure_factor_coef Fsqd
_refine_ls_weighting_details
;
 w=1/[\s^2^(Fo^2^)+(0.0520P)^2^+0.4312P]
 where P=(Fo^2^+2Fc^2^)/3
;
_refine_ls_weighting_scheme calc
_refine_ls_wR_factor_gt 0.1039
_refine_ls_wR_factor_ref 0.1106
_reflns_number_gt 4253
_reflns_number_total 5101
_cod_data_source_file c5ce01965f1.cif
_cod_data_source_block red
_cod_depositor_comments
;
The following automatic conversions were performed:

'_symmetry_cell_setting' value 'Triclinic' changed to 'triclinic'
according to
/usr/data/users/saulius/crontab/automatic-downloads/rss-feeds/RSC/lib/dictionaries/cif_core.dic
dictionary named 'cif_core.dic' version 2.4.2 from 2011-04-26.

Automatic conversion script
Id: cif_fix_values 4268 2015-11-12 08:31:59Z antanas 

 Adding full bibliography for 7224231--7224237.cif.
;
_cod_database_code 7224235

loop_
_symmetry_equiv_pos_site_id
_symmetry_equiv_pos_as_xyz
1 x,y,z
2 -x,-y,-z

loop_
_atom_site_label
_atom_site_type_symbol
_atom_site_fract_x
_atom_site_fract_y
_atom_site_fract_z
_atom_site_U_iso_or_equiv
_atom_site_adp_type
_atom_site_occupancy
_atom_site_site_symmetry_order
_atom_site_calc_flag
_atom_site_refinement_flags_posn
_atom_site_refinement_flags_adp
C1 C 0.91933(19) 0.37360(14) 0.31059(11) 0.0178(3) Uani 1 1 d . .
C2 C 1.02760(18) 0.48261(14) 0.31209(11) 0.0178(3) Uani 1 1 d . .
H2 H 1.1206 0.5274 0.3654 0.021 Uiso 1 1 calc R U
C3 C 0.99912(18) 0.52568(13) 0.23529(11) 0.0158(3) Uani 1 1 d . .
C4 C 0.86037(18) 0.46092(14) 0.15831(11) 0.0170(3) Uani 1 1 d . .
C5 C 0.75250(18) 0.35179(14) 0.15739(11) 0.0179(3) Uani 1 1 d . .
C6 C 0.78109(19) 0.30743(14) 0.23327(11) 0.0181(3) Uani 1 1 d . .
H6 H 0.7077 0.2331 0.2326 0.022 Uiso 1 1 calc R U
C7 C 0.95003(19) 0.32316(14) 0.39015(11) 0.0194(3) Uani 1 1 d . .
C8 C -0.06674(19) -0.13778(14) 0.32854(11) 0.0179(3) Uani 1 1 d . .
C9 C 0.03806(19) -0.02626(14) 0.33168(11) 0.0180(3) Uani 1 1 d . .
H9 H 0.1282 0.0206 0.3862 0.022 Uiso 1 1 calc R U
C10 C 0.00907(18) 0.01565(13) 0.25391(11) 0.0175(3) Uani 1 1 d . .
C11 C -0.12354(19) -0.05446(14) 0.17429(11) 0.0171(3) Uani 1 1 d . .
C12 C -0.22651(18) -0.16596(14) 0.17191(11) 0.0175(3) Uani 1 1 d . .
C13 C -0.19988(19) -0.20796(14) 0.24876(11) 0.0181(3) Uani 1 1 d . .
H13 H -0.2710 -0.2835 0.2475 0.022 Uiso 1 1 calc R U
C14 C -0.03696(19) -0.18629(14) 0.40894(11) 0.0190(3) Uani 1 1 d . .
C15 C -0.35056(18) -0.00375(13) -0.09897(11) 0.0167(3) Uani 1 1 d . .
C16 C -0.44578(19) 0.00498(14) -0.18915(11) 0.0205(3) Uani 1 1 d . .
H16A H -0.5621 0.0094 -0.1828 0.025 Uiso 1 1 calc R U
H16B H -0.4515 -0.0682 -0.2471 0.025 Uiso 1 1 calc R U
C17 C -0.34569(19) 0.12487(14) -0.19762(11) 0.0196(3) Uani 1 1 d . .
H17A H -0.3051 0.1069 -0.2594 0.024 Uiso 1 1 calc R U
H17B H -0.4161 0.1844 -0.1953 0.024 Uiso 1 1 calc R U
C18 C -0.19963(19) 0.17681(14) -0.11123(11) 0.0178(3) Uani 1 1 d . .
C19 C 0.35377(18) 0.49343(13) 0.12102(11) 0.0171(3) Uani 1 1 d . .
C20 C 0.43325(19) 0.49072(14) 0.21791(11) 0.0189(3) Uani 1 1 d . .
H20A H 0.4194 0.5608 0.2723 0.023 Uiso 1 1 calc R U
H20B H 0.5552 0.4961 0.2225 0.023 Uiso 1 1 calc R U
C21 C 0.33857(19) 0.36542(14) 0.22058(11) 0.0192(3) Uani 1 1 d . .
H21A H 0.4134 0.3087 0.2172 0.023 Uiso 1 1 calc R U
H21B H 0.2942 0.3770 0.2810 0.023 Uiso 1 1 calc R U
C22 C 0.19644(18) 0.31422(14) 0.13189(11) 0.0164(3) Uani 1 1 d . .
C23 C 0.5087(3) 0.32920(19) 0.48125(15) 0.0416(5) Uani 1 1 d . .
H23A H 0.6284 0.3705 0.4904 0.062 Uiso 1 1 calc R U
H23B H 0.4619 0.3771 0.5338 0.062 Uiso 1 1 calc R U
H23C H 0.4472 0.3246 0.4182 0.062 Uiso 1 1 calc R U
C24 C 0.4915(2) 0.20000(18) 0.48343(13) 0.0307(4) Uani 1 1 d . .
C25 C 0.5221(2) 0.18603(17) 0.58067(13) 0.0333(4) Uani 1 1 d . .
H25A H 0.4368 0.2130 0.6163 0.050 Uiso 1 1 calc R U
H25B H 0.6347 0.2376 0.6179 0.050 Uiso 1 1 calc R U
H25C H 0.5151 0.0984 0.5718 0.050 Uiso 1 1 calc R U
N1 N -0.21146(16) 0.09627(11) -0.05939(10) 0.0177(3) Uani 1 1 d . .
N2 N 0.21537(16) 0.39279(11) 0.07910(9) 0.0172(3) Uani 1 1 d . .
O1 O 0.84912(14) 0.23246(11) 0.39389(8) 0.0263(3) Uani 1 1 d . .
O2 O 1.09245(14) 0.38230(11) 0.45471(8) 0.0246(3) Uani 1 1 d . .
O3 O 1.10999(14) 0.62984(10) 0.23604(8) 0.0205(2) Uani 1 1 d . .
O4 O 0.83581(15) 0.50722(10) 0.08513(8) 0.0219(3) Uani 1 1 d . .
O5 O 0.62091(14) 0.29732(11) 0.07810(8) 0.0226(3) Uani 1 1 d . .
O6 O -0.13897(14) -0.27699(10) 0.41340(8) 0.0249(3) Uani 1 1 d . .
O7 O 0.10397(14) -0.12632(11) 0.47397(8) 0.0252(3) Uani 1 1 d . .
O8 O 0.11204(14) 0.12357(10) 0.25584(8) 0.0223(3) Uani 1 1 d . .
O9 O -0.14593(15) -0.01008(11) 0.09950(8) 0.0228(3) Uani 1 1 d . .
O10 O -0.34948(14) -0.22701(11) 0.08849(8) 0.0221(3) Uani 1 1 d . .
O11 O -0.38756(13) -0.08586(10) -0.06424(8) 0.0213(3) Uani 1 1 d . .
O12 O -0.08696(13) 0.27247(10) -0.08775(8) 0.0216(3) Uani 1 1 d . .
O13 O 0.08297(13) 0.21887(10) 0.10748(8) 0.0219(3) Uani 1 1 d . .
O14 O 0.40024(14) 0.57158(10) 0.08428(8) 0.0222(3) Uani 1 1 d . .
O38 O 0.45271(17) 0.11013(13) 0.40819(9) 0.0439(4) Uani 1 1 d . .
H1N H -0.136(2) 0.1117(17) -0.0038(15) 0.031(5) Uiso 1 1 d . .
H2N H 0.148(2) 0.3787(18) 0.0242(15) 0.032(5) Uiso 1 1 d . .
H2O H 1.103(3) 0.340(2) 0.5033(19) 0.071(8) Uiso 1 1 d . .
H3O H 1.081(3) 0.650(2) 0.1877(18) 0.057(7) Uiso 1 1 d . .
H4O H 0.758(3) 0.462(2) 0.0417(18) 0.056(7) Uiso 1 1 d . .
H7O H 0.111(3) -0.166(2) 0.522(2) 0.073(8) Uiso 1 1 d . .
H8O H 0.083(3) 0.140(2) 0.2038(18) 0.057(7) Uiso 1 1 d . .
H9O H -0.228(3) -0.058(2) 0.0566(17) 0.048(7) Uiso 1 1 d . .
H10O H -0.410(3) -0.2902(19) 0.0934(14) 0.035(6) Uiso 1 1 d . .
H12 H 0.563(3) 0.228(2) 0.0799(16) 0.049(7) Uiso 1 1 d . .

loop_
_atom_site_aniso_label
_atom_site_aniso_U_11
_atom_site_aniso_U_22
_atom_site_aniso_U_33
_atom_site_aniso_U_23
_atom_site_aniso_U_13
_atom_site_aniso_U_12
C1 0.0183(7) 0.0200(8) 0.0177(7) 0.0093(6) 0.0049(6) 0.0060(6)
C2 0.0162(7) 0.0192(8) 0.0168(7) 0.0062(6) 0.0009(6) 0.0039(6)
C3 0.0157(7) 0.0121(7) 0.0191(7) 0.0058(6) 0.0037(6) 0.0020(6)
C4 0.0189(7) 0.0175(7) 0.0167(7) 0.0088(6) 0.0040(6) 0.0046(6)
C5 0.0157(7) 0.0177(7) 0.0178(7) 0.0050(6) 0.0016(6) 0.0022(6)
C6 0.0172(7) 0.0169(7) 0.0221(8) 0.0099(6) 0.0054(6) 0.0024(6)
C7 0.0180(7) 0.0215(8) 0.0211(8) 0.0103(6) 0.0043(6) 0.0057(6)
C8 0.0188(7) 0.0200(8) 0.0178(7) 0.0085(6) 0.0060(6) 0.0067(6)
C9 0.0171(7) 0.0180(8) 0.0170(7) 0.0057(6) 0.0007(6) 0.0029(6)
C10 0.0163(7) 0.0144(7) 0.0204(8) 0.0067(6) 0.0033(6) 0.0009(6)
C11 0.0190(7) 0.0169(7) 0.0163(7) 0.0078(6) 0.0033(6) 0.0038(6)
C12 0.0173(7) 0.0181(7) 0.0159(7) 0.0049(6) 0.0035(6) 0.0035(6)
C13 0.0190(7) 0.0155(7) 0.0195(8) 0.0071(6) 0.0054(6) 0.0019(6)
C14 0.0200(8) 0.0199(8) 0.0194(8) 0.0088(6) 0.0056(6) 0.0064(6)
C15 0.0166(7) 0.0155(7) 0.0179(7) 0.0052(6) 0.0048(6) 0.0041(6)
C16 0.0196(8) 0.0200(8) 0.0201(8) 0.0087(6) -0.0005(6) 0.0013(6)
C17 0.0199(8) 0.0197(8) 0.0198(8) 0.0095(6) 0.0018(6) 0.0037(6)
C18 0.0198(7) 0.0168(7) 0.0188(7) 0.0077(6) 0.0069(6) 0.0050(6)
C19 0.0167(7) 0.0155(7) 0.0180(7) 0.0046(6) 0.0046(6) 0.0034(6)
C20 0.0179(7) 0.0175(7) 0.0196(8) 0.0066(6) 0.0009(6) 0.0027(6)
C21 0.0202(8) 0.0186(8) 0.0186(8) 0.0074(6) 0.0027(6) 0.0045(6)
C22 0.0171(7) 0.0159(7) 0.0170(7) 0.0065(6) 0.0050(6) 0.0044(6)
C23 0.0377(11) 0.0468(12) 0.0420(12) 0.0193(10) 0.0027(9) 0.0126(9)
C24 0.0196(8) 0.0382(10) 0.0277(9) 0.0062(8) 0.0010(7) 0.0044(7)
C25 0.0369(10) 0.0322(10) 0.0266(9) 0.0056(8) 0.0051(8) 0.0087(8)
N1 0.0183(6) 0.0163(6) 0.0167(6) 0.0075(5) 0.0002(5) 0.0001(5)
N2 0.0187(6) 0.0161(6) 0.0147(6) 0.0069(5) 0.0008(5) -0.0006(5)
O1 0.0209(6) 0.0313(7) 0.0314(6) 0.0218(5) 0.0027(5) 0.0014(5)
O2 0.0227(6) 0.0269(6) 0.0239(6) 0.0149(5) -0.0025(5) 0.0012(5)
O3 0.0196(5) 0.0171(5) 0.0225(6) 0.0100(5) -0.0012(5) -0.0015(4)
O4 0.0232(6) 0.0203(6) 0.0185(6) 0.0106(5) -0.0028(5) -0.0032(5)
O5 0.0210(6) 0.0205(6) 0.0202(6) 0.0091(5) -0.0040(5) -0.0057(5)
O6 0.0244(6) 0.0263(6) 0.0274(6) 0.0174(5) 0.0034(5) 0.0027(5)
O7 0.0230(6) 0.0308(7) 0.0221(6) 0.0155(5) -0.0013(5) 0.0016(5)
O8 0.0224(6) 0.0193(6) 0.0218(6) 0.0113(5) -0.0026(5) -0.0035(4)
O9 0.0250(6) 0.0218(6) 0.0189(6) 0.0119(5) -0.0023(5) -0.0031(5)
O10 0.0223(6) 0.0195(6) 0.0182(6) 0.0076(5) -0.0016(5) -0.0055(5)
O11 0.0217(6) 0.0189(5) 0.0225(6) 0.0113(5) 0.0010(5) -0.0006(4)
O12 0.0219(6) 0.0178(6) 0.0233(6) 0.0099(5) 0.0016(5) -0.0010(5)
O13 0.0223(6) 0.0187(6) 0.0225(6) 0.0103(5) 0.0010(5) -0.0021(5)
O14 0.0227(6) 0.0196(6) 0.0229(6) 0.0115(5) 0.0024(5) -0.0020(4)
O38 0.0448(8) 0.0454(8) 0.0259(7) 0.0017(6) 0.0005(6) -0.0002(6)

loop_
_atom_type_symbol
_atom_type_description
_atom_type_scat_dispersion_real
_atom_type_scat_dispersion_imag
_atom_type_scat_source
O O 0.0106 0.0060 'International Tables Vol C Tables 4.2.6.8 and 6.1.1.4'
N N 0.0061 0.0033 'International Tables Vol C Tables 4.2.6.8 and 6.1.1.4'
H H 0.0000 0.0000 'International Tables Vol C Tables 4.2.6.8 and 6.1.1.4'
C C 0.0033 0.0016 'International Tables Vol C Tables 4.2.6.8 and 6.1.1.4'

loop_
_geom_angle_atom_site_label_1
_geom_angle_atom_site_label_2
_geom_angle_atom_site_label_3
_geom_angle
C2 C1 C6 120.86(14)
C2 C1 C7 120.89(14)
C6 C1 C7 118.24(14)
C3 C2 C1 119.75(14)
O3 C3 C2 119.02(13)
O3 C3 C4 121.22(13)
C2 C3 C4 119.75(13)
O4 C4 C3 117.87(13)
O4 C4 C5 122.02(13)
C3 C4 C5 120.11(13)
O5 C5 C6 125.07(14)
O5 C5 C4 114.44(13)
C6 C5 C4 120.49(14)
C5 C6 C1 119.02(14)
O1 C7 O2 123.37(14)
O1 C7 C1 121.76(14)
O2 C7 C1 114.87(13)
C9 C8 C13 121.07(14)
C9 C8 C14 120.61(14)
C13 C8 C14 118.31(14)
C10 C9 C8 119.28(14)
O8 C10 C9 119.66(13)
O8 C10 C11 120.70(13)
C9 C10 C11 119.63(14)
O9 C11 C12 122.09(13)
O9 C11 C10 117.45(13)
C12 C11 C10 120.45(14)
O10 C12 C13 125.04(14)
O10 C12 C11 114.49(13)
C13 C12 C11 120.46(14)
C12 C13 C8 119.10(14)
O6 C14 O7 123.21(14)
O6 C14 C8 121.72(14)
O7 C14 C8 115.07(13)
O11 C15 N1 124.13(14)
O11 C15 C16 126.90(13)
N1 C15 C16 108.97(13)
C15 C16 C17 104.88(12)
C18 C17 C16 104.85(12)
O12 C18 N1 123.62(14)
O12 C18 C17 128.07(14)
N1 C18 C17 108.31(12)
O14 C19 N2 124.33(14)
O14 C19 C20 127.12(13)
N2 C19 C20 108.54(13)
C19 C20 C21 104.64(12)
C22 C21 C20 104.49(12)
O13 C22 N2 123.94(14)
O13 C22 C21 127.46(14)
N2 C22 C21 108.59(12)
O38 C24 C25 121.51(18)
O38 C24 C23 120.79(18)
C25 C24 C23 117.69(17)
C15 N1 C18 112.97(13)
C19 N2 C22 113.07(13)

loop_
_geom_bond_atom_site_label_1
_geom_bond_atom_site_label_2
_geom_bond_distance
C1 C2 1.393(2)
C1 C6 1.396(2)
C1 C7 1.486(2)
C2 C3 1.389(2)
C3 O3 1.3634(18)
C3 C4 1.394(2)
C4 O4 1.3618(18)
C4 C5 1.395(2)
C5 O5 1.3682(18)
C5 C6 1.387(2)
C7 O1 1.2301(18)
C7 O2 1.3158(18)
C8 C9 1.395(2)
C8 C13 1.398(2)
C8 C14 1.481(2)
C9 C10 1.394(2)
C10 O8 1.3608(18)
C10 C11 1.394(2)
C11 O9 1.3663(18)
C11 C12 1.392(2)
C12 O10 1.3714(18)
C12 C13 1.380(2)
C14 O6 1.2391(18)
C14 O7 1.3116(19)
C15 O11 1.2283(18)
C15 N1 1.3704(19)
C15 C16 1.498(2)
C16 C17 1.527(2)
C17 C18 1.504(2)
C18 O12 1.2192(18)
C18 N1 1.384(2)
C19 O14 1.2248(18)
C19 N2 1.3729(19)
C19 C20 1.505(2)
C20 C21 1.529(2)
C21 C22 1.506(2)
C22 O13 1.2190(18)
C22 N2 1.3777(19)
C23 C24 1.499(3)
C24 O38 1.215(2)
C24 C25 1.490(3)
